data_2017344
loop_
_publ_author_name
'Gotoh, Kazuma'
'Ishida, Hiroyuki'

_publ_section_title
;
 Hydrogen-bonded structures of the isomeric compounds of quinoline with
 2-chloro-5-nitrobenzoic acid, 3-chloro-2-nitrobenzoic acid,
 4-chloro-2-nitrobenzoic acid and 5-chloro-2-nitrobenzoic acid
;
_journal_coeditor_code GD3308
_journal_issue 10
_journal_name_full 'Acta Crystallographica Section C'
_journal_page_first o534
_journal_page_last o538
_journal_paper_doi 10.1107/S0108270109037688
_journal_volume 65
_journal_year 2009
_chemical_formula_iupac 'C7 H3.61 Cl N O4, C9 H7.39 N'
_chemical_formula_moiety 'C9 H7.39 N, C7 H3.61 Cl N O4'
_chemical_formula_sum 'C16 H11 Cl N2 O4'
_chemical_formula_weight 330.73
_chemical_name_systematic
;
3-chloro-2-nitrobenzoic acid--quinoline (1/1)
;
_space_group_IT_number 2
_symmetry_cell_setting triclinic
_symmetry_space_group_name_Hall '-P 1'
_symmetry_space_group_name_H-M 'P -1'
_atom_sites_solution_hydrogens geom
_atom_sites_solution_primary direct
_atom_sites_solution_secondary difmap
_cell_angle_alpha 82.300(2)
_cell_angle_beta 75.1792(12)
_cell_angle_gamma 85.3277(19)
_cell_formula_units_Z 2
_cell_length_a 7.6022(3)
_cell_length_b 7.6251(4)
_cell_length_c 12.9978(5)
_cell_measurement_reflns_used 15293
_cell_measurement_temperature 185.0(10)
_cell_measurement_theta_max 30.1
_cell_measurement_theta_min 3.3
_cell_volume 720.94(6)
_computing_cell_refinement 'PROCESS-AUTO (Rigaku/MSC, 2004)'
_computing_data_collection 'PROCESS-AUTO (Rigaku/MSC, 2004)'
_computing_data_reduction 'CrystalStructure (Rigaku/MSC, 2004)'
_computing_molecular_graphics 'ORTEP-3 (Farrugia, 1997) and WinGX (Farrugia, 1999)'
_computing_publication_material 'CrystalStructure (Rigaku/MSC, 2004) and PLATON (Spek, 2009)'
_computing_structure_refinement 'SHELXL97 (Sheldrick, 2008)'
_computing_structure_solution 'SHELXS97 (Sheldrick, 2008)'
_diffrn_ambient_temperature 185.0(10)
_diffrn_detector_area_resol_mean 10.00
_diffrn_measured_fraction_theta_full 0.998
_diffrn_measured_fraction_theta_max 0.998
_diffrn_measurement_device_type 'Rigaku RAXIS-RAPID'
_diffrn_measurement_method \w
_diffrn_radiation_type 'Mo K\a'
_diffrn_radiation_wavelength 0.71075
_diffrn_reflns_av_R_equivalents 0.0208
_diffrn_reflns_av_sigmaI/netI 0.0153
_diffrn_reflns_limit_h_max 10
_diffrn_reflns_limit_h_min -10
_diffrn_reflns_limit_k_max 10
_diffrn_reflns_limit_k_min -10
_diffrn_reflns_limit_l_max 17
_diffrn_reflns_limit_l_min -18
_diffrn_reflns_number 18189
_diffrn_reflns_theta_full 29.98
_diffrn_reflns_theta_max 29.98
_diffrn_reflns_theta_min 3.27
_diffrn_standards_decay_% 0
_diffrn_standards_number 0
_exptl_absorpt_coefficient_mu 0.288
_exptl_absorpt_correction_T_max 0.955
_exptl_absorpt_correction_T_min 0.932
_exptl_absorpt_correction_type numerical
_exptl_absorpt_process_details
;
(<i>ABSCOR</i>; Higashi, 1995)
;
_exptl_crystal_colour colourless
_exptl_crystal_density_diffrn 1.523
_exptl_crystal_density_method 'not measured'
_exptl_crystal_description block
_exptl_crystal_F_000 340.00
_exptl_crystal_size_max 0.37
_exptl_crystal_size_mid 0.20
_exptl_crystal_size_min 0.16
_refine_diff_density_max 0.394
_refine_diff_density_min -0.269
_refine_ls_extinction_method none
_refine_ls_goodness_of_fit_ref 1.064
_refine_ls_hydrogen_treatment mixed
_refine_ls_matrix_type full
_refine_ls_number_parameters 215
_refine_ls_number_reflns 4204
_refine_ls_number_restraints 0
_refine_ls_restrained_S_all 1.064
_refine_ls_R_factor_all 0.0431
_refine_ls_R_factor_gt 0.0366
_refine_ls_shift/su_max 0.001
_refine_ls_shift/su_mean 0.000
_refine_ls_structure_factor_coef Fsqd
_refine_ls_weighting_details 'calc w=1/[\s^2^(Fo^2^)+(0.0623P)^2^+0.102P] where P=(Fo^2^+2Fc^2^)/3'
_refine_ls_weighting_scheme calc
_refine_ls_wR_factor_gt 0.1017
_refine_ls_wR_factor_ref 0.1062
_reflns_number_gt 3577
_reflns_number_total 4204
_reflns_threshold_expression I>2\s(I)
_cod_data_source_file gd3308.cif
_cod_data_source_block II
_cod_original_cell_volume 720.94(5)
_cod_database_code 2017344
_cod_database_fobs_code 2017344

loop_
_symmetry_equiv_pos_site_id
_symmetry_equiv_pos_as_xyz
1 +X,+Y,+Z
2 -X,-Y,-Z

loop_
_atom_site_type_symbol
_atom_site_label
_atom_site_fract_x
_atom_site_fract_y
_atom_site_fract_z
_atom_site_U_iso_or_equiv
_atom_site_adp_type
_atom_site_calc_flag
_atom_site_refinement_flags
_atom_site_occupancy
_atom_site_disorder_assembly
_atom_site_disorder_group
Cl Cl1 0.09948(4) 0.70840(4) 0.01727(2) 0.03763(10) Uani d . 1 . .
O O1 0.24102(14) 0.47705(11) 0.47472(7) 0.0418(2) Uani d . 1 . .
H H1 0.264(4) 0.374(4) 0.517(2) 0.050 Uiso d P 0.61(3) . .
O O2 0.18112(19) 0.29600(11) 0.36934(8) 0.0613(3) Uani d . 1 . .
O O3 0.31375(15) 0.35291(13) 0.13335(9) 0.0542(3) Uani d . 1 . .
O O4 0.01995(13) 0.34379(11) 0.18207(8) 0.0431(2) Uani d . 1 . .
N N1 0.16239(14) 0.41318(11) 0.17418(7) 0.0323(2) Uani d . 1 . .
N N2 0.29206(15) 0.18802(13) 0.59096(8) 0.0334(2) Uani d . 1 . .
H H2 0.274(6) 0.269(6) 0.567(4) 0.040 Uiso d P 0.39(3) . .
C C1 0.17248(15) 0.60366(13) 0.31381(8) 0.0282(2) Uani d . 1 . .
C C2 0.15183(14) 0.58771(12) 0.21242(8) 0.0263(2) Uani d . 1 . .
C C3 0.12482(14) 0.73432(13) 0.14239(8) 0.0272(2) Uani d . 1 . .
C C4 0.11837(15) 0.90228(13) 0.17275(9) 0.0310(2) Uani d . 1 . .
H H4 0.0993 1.0038 0.1252 0.037 Uiso calc R 1 . .
C C5 0.13999(16) 0.92066(14) 0.27306(10) 0.0341(2) Uani d . 1 . .
H H5 0.1367 1.0356 0.2943 0.041 Uiso calc R 1 . .
C C6 0.16636(17) 0.77302(14) 0.34269(9) 0.0330(2) Uani d . 1 . .
H H6 0.1805 0.7878 0.4115 0.040 Uiso calc R 1 . .
C C7 0.19938(17) 0.44310(14) 0.38938(9) 0.0337(2) Uani d . 1 . .
C C8 0.28180(19) 0.03692(16) 0.55550(10) 0.0412(3) Uani d . 1 . .
H H8 0.2531 0.0394 0.4883 0.049 Uiso calc R 1 . .
C C9 0.3111(2) -0.12728(16) 0.61202(11) 0.0455(3) Uani d . 1 . .
H H9 0.3014 -0.2342 0.5842 0.055 Uiso calc R 1 . .
C C10 0.35369(18) -0.13093(15) 0.70764(11) 0.0406(3) Uani d . 1 . .
H H10 0.3771 -0.2413 0.7465 0.049 Uiso calc R 1 . .
C C11 0.36323(15) 0.02816(14) 0.74940(9) 0.0310(2) Uani d . 1 . .
C C12 0.40007(17) 0.03508(17) 0.84986(10) 0.0388(3) Uani d . 1 . .
H H12 0.4248 -0.0716 0.8917 0.047 Uiso calc R 1 . .
C C13 0.40033(18) 0.19334(19) 0.88711(10) 0.0423(3) Uani d . 1 . .
H H13 0.4241 0.1964 0.9551 0.051 Uiso calc R 1 . .
C C14 0.36574(18) 0.35207(17) 0.82578(10) 0.0403(3) Uani d . 1 . .
H H14 0.3652 0.4617 0.8530 0.048 Uiso calc R 1 . .
C C15 0.33282(16) 0.35105(15) 0.72764(10) 0.0346(2) Uani d . 1 . .
H H15 0.3119 0.4595 0.6862 0.042 Uiso calc R 1 . .
C C16 0.33003(14) 0.18897(14) 0.68804(8) 0.0284(2) Uani d . 1 . .

loop_
_atom_site_aniso_label
_atom_site_aniso_U_11
_atom_site_aniso_U_22
_atom_site_aniso_U_33
_atom_site_aniso_U_12
_atom_site_aniso_U_13
_atom_site_aniso_U_23
Cl1 0.05550(19) 0.03204(14) 0.02944(14) -0.00563(11) -0.01797(12) -0.00142(10)
O1 0.0729(6) 0.0259(4) 0.0359(4) -0.0021(4) -0.0300(4) -0.0041(3)
O2 0.1274(10) 0.0215(4) 0.0534(6) 0.0011(5) -0.0564(6) -0.0057(4)
O3 0.0614(6) 0.0401(5) 0.0622(6) 0.0122(4) -0.0118(5) -0.0260(5)
O4 0.0630(6) 0.0253(4) 0.0508(5) -0.0107(4) -0.0300(4) -0.0031(3)
N1 0.0508(6) 0.0204(4) 0.0308(4) 0.0016(4) -0.0189(4) -0.0062(3)
N2 0.0460(5) 0.0244(4) 0.0323(5) -0.0016(4) -0.0155(4) -0.0003(3)
C1 0.0374(5) 0.0204(4) 0.0302(5) -0.0007(4) -0.0134(4) -0.0057(4)
C2 0.0328(5) 0.0188(4) 0.0302(5) -0.0009(3) -0.0114(4) -0.0065(3)
C3 0.0321(5) 0.0233(4) 0.0285(5) -0.0029(4) -0.0113(4) -0.0029(3)
C4 0.0377(5) 0.0200(4) 0.0363(5) -0.0031(4) -0.0119(4) -0.0008(4)
C5 0.0460(6) 0.0193(4) 0.0404(6) -0.0028(4) -0.0141(5) -0.0078(4)
C6 0.0479(6) 0.0229(5) 0.0334(5) -0.0013(4) -0.0170(5) -0.0086(4)
C7 0.0506(6) 0.0231(5) 0.0327(5) 0.0014(4) -0.0196(5) -0.0059(4)
C8 0.0606(8) 0.0296(6) 0.0385(6) -0.0024(5) -0.0212(6) -0.0044(4)
C9 0.0685(9) 0.0245(5) 0.0473(7) -0.0030(5) -0.0212(6) -0.0044(5)
C10 0.0524(7) 0.0249(5) 0.0440(6) -0.0001(5) -0.0150(6) 0.0028(4)
C11 0.0315(5) 0.0286(5) 0.0318(5) -0.0010(4) -0.0080(4) 0.0008(4)
C12 0.0417(6) 0.0403(6) 0.0338(6) 0.0003(5) -0.0132(5) 0.0042(5)
C13 0.0465(7) 0.0519(7) 0.0313(5) -0.0012(6) -0.0148(5) -0.0052(5)
C14 0.0477(7) 0.0385(6) 0.0375(6) -0.0033(5) -0.0125(5) -0.0105(5)
C15 0.0417(6) 0.0273(5) 0.0359(5) -0.0018(4) -0.0119(5) -0.0032(4)
C16 0.0297(5) 0.0265(5) 0.0289(5) -0.0021(4) -0.0081(4) -0.0006(4)

loop_
_atom_type_symbol
_atom_type_description
_atom_type_scat_dispersion_real
_atom_type_scat_dispersion_imag
_atom_type_scat_source
C C 0.0033 0.0016 'International Tables Vol C Tables 4.2.6.8 and 6.1.1.4'
H H 0.0000 0.0000 'International Tables Vol C Tables 4.2.6.8 and 6.1.1.4'
O O 0.0106 0.0060 'International Tables Vol C Tables 4.2.6.8 and 6.1.1.4'
N N 0.0061 0.0033 'International Tables Vol C Tables 4.2.6.8 and 6.1.1.4'
Cl Cl 0.1484 0.1585 'International Tables Vol C Tables 4.2.6.8 and 6.1.1.4'

loop_
_geom_angle_atom_site_label_1
_geom_angle_atom_site_label_2
_geom_angle_atom_site_label_3
_geom_angle_site_symmetry_1
_geom_angle_site_symmetry_3
_geom_angle
_geom_angle_publ_flag
C7 O1 H1 . . 111.3(18) ?
O3 N1 O4 . . 125.30(10) ?
O3 N1 C2 . . 116.80(10) ?
O4 N1 C2 . . 117.83(9) ?
C8 N2 C16 . . 119.94(10) ?
C8 N2 H2 . . 126(4) ?
C16 N2 H2 . . 114(4) ?
C6 C1 C2 . . 117.68(9) ?
C6 C1 C7 . . 121.30(9) ?
C2 C1 C7 . . 121.02(9) ?
C3 C2 C1 . . 121.68(9) ?
C3 C2 N1 . . 117.16(9) ?
C1 C2 N1 . . 121.14(9) ?
C2 C3 C4 . . 119.84(10) ?
C2 C3 Cl1 . . 120.14(8) ?
C4 C3 Cl1 . . 120.02(8) ?
C5 C4 C3 . . 119.25(10) ?
C5 C4 H4 . . 120.4 ?
C3 C4 H4 . . 120.4 ?
C4 C5 C6 . . 120.46(10) ?
C4 C5 H5 . . 119.8 ?
C6 C5 H5 . . 119.8 ?
C5 C6 C1 . . 121.09(10) ?
C5 C6 H6 . . 119.5 ?
C1 C6 H6 . . 119.5 ?
O2 C7 O1 . . 124.74(11) ?
O2 C7 C1 . . 120.85(10) ?
O1 C7 C1 . . 114.41(9) ?
N2 C8 C9 . . 122.96(12) ?
N2 C8 H8 . . 118.5 ?
C9 C8 H8 . . 118.5 ?
C10 C9 C8 . . 118.57(11) ?
C10 C9 H9 . . 120.7 ?
C8 C9 H9 . . 120.7 ?
C9 C10 C11 . . 120.27(11) ?
C9 C10 H10 . . 119.9 ?
C11 C10 H10 . . 119.9 ?
C10 C11 C16 . . 117.83(10) ?
C10 C11 C12 . . 123.60(10) ?
C16 C11 C12 . . 118.55(10) ?
C13 C12 C11 . . 120.48(11) ?
C13 C12 H12 . . 119.8 ?
C11 C12 H12 . . 119.8 ?
C12 C13 C14 . . 120.42(11) ?
C12 C13 H13 . . 119.8 ?
C14 C13 H13 . . 119.8 ?
C15 C14 C13 . . 120.84(11) ?
C15 C14 H14 . . 119.6 ?
C13 C14 H14 . . 119.6 ?
C14 C15 C16 . . 119.71(11) ?
C14 C15 H15 . . 120.1 ?
C16 C15 H15 . . 120.1 ?
N2 C16 C15 . . 119.62(10) ?
N2 C16 C11 . . 120.39(10) ?
C15 C16 C11 . . 119.98(10) ?

loop_
_geom_bond_atom_site_label_1
_geom_bond_atom_site_label_2
_geom_bond_site_symmetry_2
_geom_bond_distance
_geom_bond_publ_flag
Cl1 C3 . 1.7244(11) ?
O1 C7 . 1.2913(13) ?
O1 H1 . 0.93(3) ?
O2 C7 . 1.2113(13) ?
O3 N1 . 1.2181(14) ?
O4 N1 . 1.2186(13) ?
N1 C2 . 1.4711(13) ?
N2 C8 . 1.3120(15) ?
N2 C16 . 1.3655(14) ?
N2 H2 . 0.68(5) ?
C1 C6 . 1.3864(13) ?
C1 C2 . 1.3885(14) ?
C1 C7 . 1.4985(14) ?
C2 C3 . 1.3805(14) ?
C3 C4 . 1.3834(14) ?
C4 C5 . 1.3816(16) ?
C4 H4 . 0.9500 ?
C5 C6 . 1.3819(15) ?
C5 H5 . 0.9500 ?
C6 H6 . 0.9500 ?
C8 C9 . 1.3960(17) ?
C8 H8 . 0.9500 ?
C9 C10 . 1.3586(19) ?
C9 H9 . 0.9500 ?
C10 C11 . 1.4079(17) ?
C10 H10 . 0.9500 ?
C11 C16 . 1.4120(14) ?
C11 C12 . 1.4122(16) ?
C12 C13 . 1.3594(19) ?
C12 H12 . 0.9500 ?
C13 C14 . 1.4023(19) ?
C13 H13 . 0.9500 ?
C14 C15 . 1.3623(17) ?
C14 H14 . 0.9500 ?
C15 C16 . 1.4047(15) ?
C15 H15 . 0.9500 ?

loop_
_geom_hbond_atom_site_label_D
_geom_hbond_atom_site_label_H
_geom_hbond_atom_site_label_A
_geom_hbond_site_symmetry_A
_geom_hbond_distance_DH
_geom_hbond_distance_HA
_geom_hbond_distance_DA
_geom_hbond_angle_DHA
_geom_hbond_publ_flag
O1 H1 N2 . 0.93(3) 1.63(3) 2.5610(13) 176(3) y
N2 H2 O1 . 0.68(4) 1.89(4) 2.5610(13) 169(5) y
C5 H5 O2 1_565 0.95 2.41 3.3408(15) 167 y
C8 H8 O2 . 0.95 2.44 3.1247(17) 129 y

loop_
_geom_torsion_atom_site_label_1
_geom_torsion_atom_site_label_2
_geom_torsion_atom_site_label_3
_geom_torsion_atom_site_label_4
_geom_torsion_site_symmetry_1
_geom_torsion_site_symmetry_2
_geom_torsion_site_symmetry_3
_geom_torsion_site_symmetry_4
_geom_torsion
_geom_torsion_publ_flag
C6 C1 C2 C3 . . . . -0.44(16) ?
C7 C1 C2 C3 . . . . 179.23(10) ?
C6 C1 C2 N1 . . . . 178.05(10) ?
C7 C1 C2 N1 . . . . -2.28(16) ?
O3 N1 C2 C3 . . . . 93.08(12) ?
O4 N1 C2 C3 . . . . -84.24(12) ?
O3 N1 C2 C1 . . . . -85.47(13) ?
O4 N1 C2 C1 . . . . 97.21(12) ?
C1 C2 C3 C4 . . . . 0.19(16) ?
N1 C2 C3 C4 . . . . -178.35(9) ?
C1 C2 C3 Cl1 . . . . -179.90(8) ?
N1 C2 C3 Cl1 . . . . 1.56(13) ?
C2 C3 C4 C5 . . . . 0.29(16) ?
Cl1 C3 C4 C5 . . . . -179.62(9) ?
C3 C4 C5 C6 . . . . -0.50(17) ?
C4 C5 C6 C1 . . . . 0.25(18) ?
C2 C1 C6 C5 . . . . 0.22(17) ?
C7 C1 C6 C5 . . . . -179.45(11) ?
C6 C1 C7 O2 . . . . 170.35(13) ?
C2 C1 C7 O2 . . . . -9.30(19) ?
C6 C1 C7 O1 . . . . -9.21(17) ?
C2 C1 C7 O1 . . . . 171.14(11) ?
C16 N2 C8 C9 . . . . -1.1(2) ?
N2 C8 C9 C10 . . . . -0.6(2) ?
C8 C9 C10 C11 . . . . 1.6(2) ?
C9 C10 C11 C16 . . . . -0.95(19) ?
C9 C10 C11 C12 . . . . 177.61(12) ?
C10 C11 C12 C13 . . . . -177.45(12) ?
C16 C11 C12 C13 . . . . 1.10(18) ?
C11 C12 C13 C14 . . . . -0.62(19) ?
C12 C13 C14 C15 . . . . -0.6(2) ?
C13 C14 C15 C16 . . . . 1.21(19) ?
C8 N2 C16 C15 . . . . -177.19(12) ?
C8 N2 C16 C11 . . . . 1.70(17) ?
C14 C15 C16 N2 . . . . 178.20(11) ?
C14 C15 C16 C11 . . . . -0.69(17) ?
C10 C11 C16 N2 . . . . -0.70(16) ?
C12 C11 C16 N2 . . . . -179.33(10) ?
C10 C11 C16 C15 . . . . 178.18(10) ?
C12 C11 C16 C15 . . . . -0.45(16) ?
